data_7000185
loop_
_publ_author_name
'Spirk, Stefan'
'Nieger, Martin'
'Belaj, Ferdinand'
'Pietschnig, Rudolf'

_publ_section_title
;
 Formation and hydrogen bonding of a novel POSS-trisilanol
;
_journal_issue 1
_journal_name_full 'Dalton Transactions'
_journal_page_first 163
_journal_page_last 167
_journal_paper_doi 10.1039/b812974f
_journal_year 2009
_chemical_compound_source 'synthetical product'
_chemical_formula_moiety 'C8 H22 O5 Si2'
_chemical_formula_sum 'C8 H22 O5 Si2'
_chemical_formula_weight 254.44
_chemical_name_common 1,3-Di(tert-butyl)-1,1,3,3-tetrahydroxydisiloxane
_chemical_name_systematic ' 1,3-Di(tert-butyl)-1,1,3,3-tetrahydroxydisiloxane'
_space_group_IT_number 2
_symmetry_cell_setting triclinic
_symmetry_space_group_name_Hall '-P 1'
_symmetry_space_group_name_H-M 'P -1'
_atom_sites_solution_hydrogens geom
_atom_sites_solution_primary direct
_atom_sites_solution_secondary difmap
_audit_creation_method 'manual edited SHELXL-97 .cif file'
_cell_angle_alpha 89.11(3)
_cell_angle_beta 79.67(3)
_cell_angle_gamma 81.70(3)
_cell_formula_units_Z 2
_cell_length_a 6.222(2)
_cell_length_b 9.674(3)
_cell_length_c 11.948(3)
_cell_measurement_reflns_used 32
_cell_measurement_temperature 95(2)
_cell_measurement_theta_max 17.71
_cell_measurement_theta_min 15.07
_cell_volume 700.1(4)
_computing_cell_refinement 'local software'
_computing_data_collection 'local software'
_computing_data_reduction 'local software'
_computing_molecular_graphics 'ORTEP (Johnson, 1965)'
_computing_publication_material 'SHELXL-97 (Sheldrick, 1997)'
_computing_structure_refinement 'SHELXL-97 (Sheldrick, 1997)'
_computing_structure_solution 'SHELXS-97 (Sheldrick, 1997)'
_diffrn_ambient_temperature 95(2)
_diffrn_measured_fraction_theta_full 0.997
_diffrn_measured_fraction_theta_max 0.997
_diffrn_measurement_device 'four-circle diffractometer'
_diffrn_measurement_device_type Stoe
_diffrn_measurement_method '\w-2\q scans'
_diffrn_radiation_monochromator graphite
_diffrn_radiation_source 'fine-focus sealed tube'
_diffrn_radiation_type MoK\a
_diffrn_radiation_wavelength 0.71069
_diffrn_reflns_av_R_equivalents 0.0536
_diffrn_reflns_av_sigmaI/netI 0.0787
_diffrn_reflns_limit_h_max 7
_diffrn_reflns_limit_h_min -7
_diffrn_reflns_limit_k_max 11
_diffrn_reflns_limit_k_min -11
_diffrn_reflns_limit_l_max 14
_diffrn_reflns_limit_l_min -3
_diffrn_reflns_number 3314
_diffrn_reflns_theta_full 26.00
_diffrn_reflns_theta_max 26.00
_diffrn_reflns_theta_min 2.73
_diffrn_standards_decay_% 0.0
_diffrn_standards_interval_count 100
_diffrn_standards_number 3
_exptl_absorpt_coefficient_mu 0.254
_exptl_absorpt_correction_type none
_exptl_crystal_colour colourless
_exptl_crystal_density_diffrn 1.207
_exptl_crystal_density_method 'not measured'
_exptl_crystal_description plate
_exptl_crystal_F_000 276
_exptl_crystal_size_max 0.28
_exptl_crystal_size_mid 0.18
_exptl_crystal_size_min 0.12
_refine_diff_density_max 0.503
_refine_diff_density_min -0.451
_refine_diff_density_rms 0.090
_refine_ls_extinction_method none
_refine_ls_goodness_of_fit_ref 1.060
_refine_ls_hydrogen_treatment refU
_refine_ls_matrix_type full
_refine_ls_number_parameters 174
_refine_ls_number_reflns 2736
_refine_ls_number_restraints 16
_refine_ls_restrained_S_all 1.057
_refine_ls_R_factor_all 0.0992
_refine_ls_R_factor_gt 0.0623
_refine_ls_shift/su_max 0.000
_refine_ls_shift/su_mean 0.000
_refine_ls_structure_factor_coef Fsqd
_refine_ls_weighting_details 'calc w=1/[\s^2^(Fo^2^)+(0.0770P)^2^+0.0336P] where P=(Fo^2^+2Fc^2^)/3'
_refine_ls_weighting_scheme calc
_refine_ls_wR_factor_gt 0.1449
_refine_ls_wR_factor_ref 0.1649
_reflns_number_gt 1841
_reflns_number_total 2736
_reflns_threshold_expression >2sigma(I)
_cod_data_source_file b812974f.txt
_cod_data_source_block stsce2
_cod_database_code 7000185

loop_
_symmetry_equiv_pos_as_xyz
'x, y, z'
'-x, -y, -z'

loop_
_atom_site_label
_atom_site_type_symbol
_atom_site_fract_x
_atom_site_fract_y
_atom_site_fract_z
_atom_site_U_iso_or_equiv
_atom_site_adp_type
_atom_site_occupancy
_atom_site_symmetry_multiplicity
_atom_site_calc_flag
_atom_site_refinement_flags
_atom_site_disorder_assembly
_atom_site_disorder_group
O1 O 0.7623(4) 0.5255(3) 0.2458(2) 0.0249(6) Uani 1 1 d . . .
Si1 Si 0.62657(14) 0.57745(10) 0.14628(8) 0.0177(3) Uani 1 1 d D . .
O2 O 0.7801(3) 0.5288(3) 0.0232(2) 0.0255(6) Uani 1 1 d D . .
H22 H 0.9179(8) 0.524(8) 0.015(2) 0.028(8) Uiso 0.50 1 d PD . .
H23 H 0.720(3) 0.508(7) -0.0304(19) 0.028(8) Uiso 0.50 1 d PD . .
O3 O 0.4093(3) 0.4983(3) 0.1572(2) 0.0256(6) Uani 1 1 d D . .
H32 H 0.356(6) 0.485(6) 0.0991(11) 0.028(8) Uiso 0.50 1 d PD . .
H35 H 0.300(4) 0.522(5) 0.209(3) 0.028(8) Uiso 0.50 1 d PD . .
C1 C 0.5473(6) 0.7706(4) 0.1563(3) 0.0299(9) Uani 1 1 d . . .
C11 C 0.4133(7) 0.8177(4) 0.0623(4) 0.0396(11) Uani 1 1 d . . .
H111 H 0.2811 0.7714 0.0723 0.051(8) Uiso 1 1 calc R . .
H112 H 0.5041 0.7924 -0.0123 0.051(8) Uiso 1 1 calc R . .
H113 H 0.3695 0.9192 0.0671 0.051(8) Uiso 1 1 calc R . .
C12 C 0.7540(7) 0.8416(4) 0.1403(4) 0.0415(11) Uani 1 1 d . . .
H121 H 0.8471 0.8131 0.0669 0.050(8) Uiso 1 1 calc R . .
H122 H 0.8364 0.8142 0.2017 0.050(8) Uiso 1 1 calc R . .
H123 H 0.7114 0.9433 0.1421 0.050(8) Uiso 1 1 calc R . .
C13 C 0.4054(7) 0.8100(4) 0.2731(4) 0.0426(11) Uani 1 1 d . . .
H131 H 0.3644 0.9116 0.2787 0.057(9) Uiso 1 1 calc R . .
H132 H 0.4895 0.7780 0.3329 0.057(9) Uiso 1 1 calc R . .
H133 H 0.2716 0.7654 0.2824 0.057(9) Uiso 1 1 calc R . .
Si2 Si 0.86473(14) 0.44043(10) 0.34596(8) 0.0183(3) Uani 1 1 d D . .
O4 O 0.7183(3) 0.4949(3) 0.46827(19) 0.0256(6) Uani 1 1 d D . .
H44 H 0.582(2) 0.493(7) 0.482(3) 0.028(8) Uiso 0.50 1 d PD . .
H45 H 0.778(3) 0.496(7) 0.5259(15) 0.028(8) Uiso 0.50 1 d PD . .
O5 O 1.1082(3) 0.4833(3) 0.3449(2) 0.0261(6) Uani 1 1 d D . .
H53 H 1.206(4) 0.471(7) 0.2862(19) 0.028(8) Uiso 0.50 1 d PD . .
H54 H 1.158(5) 0.486(8) 0.4055(11) 0.028(8) Uiso 0.50 1 d PD . .
C2 C 0.8761(6) 0.2493(4) 0.3257(3) 0.0272(8) Uani 1 1 d . . .
C21 C 1.0064(7) 0.2046(4) 0.2066(4) 0.0410(11) Uani 1 1 d . . .
H211 H 1.1572 0.2265 0.1993 0.051(8) Uiso 1 1 calc R . .
H212 H 0.9338 0.2550 0.1486 0.051(8) Uiso 1 1 calc R . .
H213 H 1.0110 0.1039 0.1962 0.051(8) Uiso 1 1 calc R . .
C22 C 0.9918(7) 0.1712(4) 0.4164(4) 0.0407(11) Uani 1 1 d . . .
H221 H 0.9931 0.0705 0.4078 0.039(7) Uiso 1 1 calc R . .
H222 H 0.9122 0.2019 0.4923 0.039(7) Uiso 1 1 calc R . .
H223 H 1.1438 0.1914 0.4070 0.039(7) Uiso 1 1 calc R . .
C23 C 0.6424(7) 0.2125(4) 0.3379(4) 0.0405(11) Uani 1 1 d . . .
H231 H 0.6497 0.1118 0.3263 0.077(11) Uiso 1 1 calc R . .
H232 H 0.5671 0.2631 0.2809 0.077(11) Uiso 1 1 calc R . .
H233 H 0.5605 0.2390 0.4142 0.077(11) Uiso 1 1 calc R . .

loop_
_atom_site_aniso_label
_atom_site_aniso_U_11
_atom_site_aniso_U_22
_atom_site_aniso_U_33
_atom_site_aniso_U_23
_atom_site_aniso_U_13
_atom_site_aniso_U_12
O1 0.0232(13) 0.0365(15) 0.0167(13) 0.0008(11) -0.0100(10) -0.0026(11)
Si1 0.0100(4) 0.0285(5) 0.0150(5) 0.0006(4) -0.0042(4) -0.0017(4)
O2 0.0140(12) 0.0422(15) 0.0198(14) -0.0057(12) -0.0040(10) -0.0009(11)
O3 0.0160(12) 0.0418(15) 0.0207(14) -0.0006(12) -0.0049(11) -0.0083(11)
C1 0.028(2) 0.032(2) 0.027(2) -0.0011(17) -0.0036(17) 0.0023(16)
C11 0.030(2) 0.038(2) 0.049(3) 0.009(2) -0.009(2) 0.0048(17)
C12 0.041(2) 0.039(2) 0.047(3) -0.003(2) -0.007(2) -0.0143(19)
C13 0.036(2) 0.040(2) 0.045(3) -0.009(2) 0.005(2) 0.0036(19)
Si2 0.0098(4) 0.0310(5) 0.0147(5) 0.0006(4) -0.0042(4) -0.0020(4)
O4 0.0145(12) 0.0447(15) 0.0172(13) -0.0030(12) -0.0039(10) -0.0010(11)
O5 0.0151(12) 0.0463(16) 0.0175(14) -0.0009(13) -0.0046(10) -0.0046(11)
C2 0.0226(18) 0.0279(19) 0.030(2) 0.0029(16) -0.0035(16) -0.0019(14)
C21 0.043(2) 0.039(2) 0.035(3) -0.011(2) 0.005(2) 0.0007(19)
C22 0.033(2) 0.039(2) 0.044(3) 0.014(2) -0.002(2) 0.0068(18)
C23 0.031(2) 0.036(2) 0.054(3) -0.005(2) 0.001(2) -0.0122(17)

loop_
_atom_type_symbol
_atom_type_description
_atom_type_scat_dispersion_real
_atom_type_scat_dispersion_imag
_atom_type_scat_source
C C 0.0033 0.0016 'International Tables Vol C Tables 4.2.6.8 and 6.1.1.4'
H H 0.0000 0.0000 'International Tables Vol C Tables 4.2.6.8 and 6.1.1.4'
O O 0.0106 0.0060 'International Tables Vol C Tables 4.2.6.8 and 6.1.1.4'
Si Si 0.0817 0.0704 'International Tables Vol C Tables 4.2.6.8 and 6.1.1.4'

loop_
_geom_angle_atom_site_label_1
_geom_angle_atom_site_label_2
_geom_angle_atom_site_label_3
_geom_angle
_geom_angle_site_symmetry_1
_geom_angle_site_symmetry_3
_geom_angle_publ_flag
Si1 O1 Si2 165.56(18) . . yes
O1 Si1 O3 109.57(14) . . yes
O1 Si1 O2 108.73(13) . . yes
O3 Si1 O2 106.11(13) . . yes
O1 Si1 C1 109.51(16) . . yes
O3 Si1 C1 111.14(16) . . yes
O2 Si1 C1 111.69(17) . . yes
Si1 O2 H22 119.4(11) . . ?
Si1 O2 H23 119.4(11) . . ?
H22 O2 H23 121(2) . . ?
Si1 O3 H32 120.0(11) . . ?
Si1 O3 H35 119.9(11) . . ?
H32 O3 H35 105(4) . . ?
C12 C1 C13 109.8(4) . . ?
C12 C1 C11 109.6(3) . . ?
C13 C1 C11 109.5(3) . . ?
C12 C1 Si1 109.9(3) . . ?
C13 C1 Si1 109.4(3) . . ?
C11 C1 Si1 108.7(3) . . ?
C1 C11 H111 109.5 . . ?
C1 C11 H112 109.5 . . ?
H111 C11 H112 109.5 . . ?
C1 C11 H113 109.5 . . ?
H111 C11 H113 109.5 . . ?
H112 C11 H113 109.5 . . ?
C1 C12 H121 109.5 . . ?
C1 C12 H122 109.5 . . ?
H121 C12 H122 109.5 . . ?
C1 C12 H123 109.5 . . ?
H121 C12 H123 109.5 . . ?
H122 C12 H123 109.5 . . ?
C1 C13 H131 109.5 . . ?
C1 C13 H132 109.5 . . ?
H131 C13 H132 109.5 . . ?
C1 C13 H133 109.5 . . ?
H131 C13 H133 109.5 . . ?
H132 C13 H133 109.5 . . ?
O1 Si2 O5 107.69(14) . . yes
O1 Si2 O4 108.95(13) . . yes
O5 Si2 O4 105.61(13) . . yes
O1 Si2 C2 110.59(16) . . yes
O5 Si2 C2 111.85(15) . . yes
O4 Si2 C2 111.92(17) . . yes
Si2 O4 H44 120.3(11) . . ?
Si2 O4 H45 120.3(11) . . ?
H44 O4 H45 115(3) . . ?
Si2 O5 H53 120.6(11) . . ?
Si2 O5 H54 120.6(11) . . ?
H53 O5 H54 114(3) . . ?
C23 C2 C22 109.1(3) . . ?
C23 C2 C21 109.4(3) . . ?
C22 C2 C21 109.3(3) . . ?
C23 C2 Si2 109.9(3) . . ?
C22 C2 Si2 109.2(3) . . ?
C21 C2 Si2 109.8(3) . . ?
C2 C21 H211 109.5 . . ?
C2 C21 H212 109.5 . . ?
H211 C21 H212 109.5 . . ?
C2 C21 H213 109.5 . . ?
H211 C21 H213 109.5 . . ?
H212 C21 H213 109.5 . . ?
C2 C22 H221 109.5 . . ?
C2 C22 H222 109.5 . . ?
H221 C22 H222 109.5 . . ?
C2 C22 H223 109.5 . . ?
H221 C22 H223 109.5 . . ?
H222 C22 H223 109.5 . . ?
C2 C23 H231 109.5 . . ?
C2 C23 H232 109.5 . . ?
H231 C23 H232 109.5 . . ?
C2 C23 H233 109.5 . . ?
H231 C23 H233 109.5 . . ?
H232 C23 H233 109.5 . . ?

loop_
_geom_bond_atom_site_label_1
_geom_bond_atom_site_label_2
_geom_bond_distance
_geom_bond_site_symmetry_2
_geom_bond_publ_flag
O1 Si1 1.612(2) . yes
O1 Si2 1.614(2) . yes
Si1 O3 1.632(2) . yes
Si1 O2 1.638(3) . yes
Si1 C1 1.862(4) . yes
O2 H22 0.84 . ?
O2 H23 0.84 . ?
O3 H32 0.84 . ?
O3 H35 0.84 . ?
C1 C12 1.525(5) . ?
C1 C13 1.533(6) . ?
C1 C11 1.541(5) . ?
C11 H111 0.98 . ?
C11 H112 0.98 . ?
C11 H113 0.98 . ?
C12 H121 0.98 . ?
C12 H122 0.98 . ?
C12 H123 0.98 . ?
C13 H131 0.98 . ?
C13 H132 0.98 . ?
C13 H133 0.98 . ?
Si2 O5 1.625(2) . yes
Si2 O4 1.628(2) . yes
Si2 C2 1.858(4) . yes
O4 H44 0.84 . ?
O4 H45 0.84 . ?
O5 H53 0.84 . ?
O5 H54 0.84 . ?
C2 C23 1.528(5) . ?
C2 C22 1.536(5) . ?
C2 C21 1.540(6) . ?
C21 H211 0.98 . ?
C21 H212 0.98 . ?
C21 H213 0.98 . ?
C22 H221 0.98 . ?
C22 H222 0.98 . ?
C22 H223 0.98 . ?
C23 H231 0.98 . ?
C23 H232 0.98 . ?
C23 H233 0.98 . ?

loop_
_geom_hbond_atom_site_label_D
_geom_hbond_atom_site_label_H
_geom_hbond_atom_site_label_A
_geom_hbond_distance_DH
_geom_hbond_distance_HA
_geom_hbond_distance_DA
_geom_hbond_angle_DHA
_geom_hbond_site_symmetry_A
O2 H22 O2 0.84 1.850(13) 2.671(4) 165(5) 2_765
O2 H23 O3 0.84 1.843(16) 2.669(3) 167(7) 2_665
O3 H32 O2 0.84 1.831(6) 2.669(3) 175(6) 2_665
O3 H35 O5 0.84 1.90(3) 2.668(3) 151(6) 1_455
O4 H44 O4 0.84 1.841(5) 2.674(4) 171(2) 2_666
O4 H45 O5 0.84 1.835(7) 2.672(3) 174(6) 2_766
O5 H53 O3 0.84 1.852(19) 2.668(3) 163(6) 1_655
O5 H54 O4 0.84 1.835(5) 2.672(3) 174(4) 2_766

loop_
_geom_torsion_atom_site_label_1
_geom_torsion_atom_site_label_2
_geom_torsion_atom_site_label_3
_geom_torsion_atom_site_label_4
_geom_torsion
_geom_torsion_site_symmetry_1
_geom_torsion_site_symmetry_2
_geom_torsion_site_symmetry_3
_geom_torsion_site_symmetry_4
_geom_torsion_publ_flag
Si2 O1 Si1 O3 20.9(8) . . . . yes
Si2 O1 Si1 O2 -94.7(8) . . . . ?
Si2 O1 Si1 C1 143.0(7) . . . . yes
O1 Si1 C1 C12 61.4(3) . . . . ?
O3 Si1 C1 C12 -177.4(3) . . . . yes
O2 Si1 C1 C12 -59.1(3) . . . . ?
O1 Si1 C1 C13 -59.2(3) . . . . ?
O3 Si1 C1 C13 62.0(3) . . . . ?
O2 Si1 C1 C13 -179.7(3) . . . . yes
O1 Si1 C1 C11 -178.7(3) . . . . yes
O3 Si1 C1 C11 -57.5(3) . . . . ?
O2 Si1 C1 C11 60.8(3) . . . . ?
Si1 O1 Si2 O5 152.8(7) . . . . yes
Si1 O1 Si2 O4 -93.1(8) . . . . ?
Si1 O1 Si2 C2 30.3(8) . . . . yes
O1 Si2 C2 C23 -65.0(3) . . . . ?
O5 Si2 C2 C23 175.0(3) . . . . yes
O4 Si2 C2 C23 56.7(3) . . . . ?
O1 Si2 C2 C22 175.3(2) . . . . yes
O5 Si2 C2 C22 55.3(3) . . . . ?
O4 Si2 C2 C22 -63.0(3) . . . . ?
O1 Si2 C2 C21 55.5(3) . . . . ?
O5 Si2 C2 C21 -64.6(3) . . . . ?
O4 Si2 C2 C21 177.1(2) . . . . yes
